data_1528629
loop_
_publ_author_name
'Kemnitz, E.'
'Troyanov, S.I.'

_publ_section_title
;
 Connectivity patterns of two C90 isomers provided by the structure
 elucidation of C90 Cl32
;
_journal_name_full 'Angew. Chem. Int. ed.'
_journal_page_first 2584
_journal_page_last 2587
_journal_volume 48
_journal_year 2009
_chemical_formula_sum 'C90 Cl32'
_space_group_IT_number 2
_symmetry_space_group_name_Hall '-P 1'
_symmetry_space_group_name_H-M 'P -1'
_cell_angle_alpha 94.6749
_cell_angle_beta 90.1735
_cell_angle_gamma 93.7615
_cell_formula_units_Z 2
_cell_length_a 14.8335
_cell_length_b 15.2243
_cell_length_c 16.055
_cell_volume 3605.721
_citation_journal_id_ASTM ACIEF5
_cod_data_source_file Kemnitz_ACIEF5_2009_1684.cif
_cod_data_source_block C90Cl32
_cod_database_code 1528629

loop_
_symmetry_equiv_pos_as_xyz
x,y,z
-x,-y,-z

loop_
_atom_site_label
_atom_site_type_symbol
_atom_site_fract_x
_atom_site_fract_y
_atom_site_fract_z
_atom_site_occupancy
_atom_site_U_iso_or_equiv
C10 C 0.9358 0.365 0.57757 1 0.0
Cl25 Cl 0.89328 -0.16233 0.7381 1 0.0
C35 C 0.842 0.4159 0.8771 1 0.0
Cl9 Cl 1.06931 0.30437 0.47633 1 0.0
C87 C 0.5437 0.0481 0.79915 1 0.0
C75 C 1.0026 0.0398 0.7355 1 0.0
Cl11 Cl 0.37971 0.44852 0.84187 1 0.0
C61 C 0.6737 0.2629 1.03669 1 0.0
C3 C 0.7308 0.5301 0.6674 1 0.0
C5 C 0.6276 0.4209 0.5798 1 0.0
C46 C 0.6203 0.1022 0.59859 1 0.0
Cl22 Cl 0.55858 -0.12878 0.59764 1 0.0
C32 C 1.0222 0.412 0.7116 1 0.0
C9 C 0.854 0.365 0.53283 1 0.0
C83 C 0.7246 0.1194 0.9577 1 0.0
C69 C 0.5181 -0.0029 0.71801 1 0.0
Cl19 Cl 0.30928 0.09475 0.76456 1 0.0
C17 C 0.5723 0.483 0.7164 1 0.0
C37 C 0.6856 0.3764 0.9253 1 0.0
Cl18 Cl 0.3459 0.24338 0.94378 1 0.0
C58 C 0.8751 0.3494 0.9246 1 0.0
C20 C 0.4843 0.3542 0.648 0.834 0.0
C34 C 0.8979 0.4535 0.8173 1 0.0
C73 C 0.858 -0.0569 0.71258 1 0.0
C42 C 0.4339 0.2295 0.7416 1 0.0
C52 C 1.0443 0.167 0.64275 1 0.0
C60 C 0.7245 0.3215 0.9809 1 0.0
C90 C 0.8589 -0.0015 0.79365 1 0.0
Cl26 Cl 0.99006 -0.07561 0.58889 1 0.0
Cl29 Cl 1.0777 0.29201 1.02425 1 0.0
C59 C 0.8143 0.307 0.9792 1 0.0
Cl23 Cl 0.65458 -0.17683 0.76815 1 0.0
C29 C 0.9925 0.2868 0.56175 1 0.0
C12 C 0.8812 0.4798 0.6716 1 0.0
C41 C 0.4477 0.2875 0.8099 1 0.0
C62 C 0.5764 0.2377 1.00506 1 0.0
C39 C 0.5593 0.4083 0.8442 1 0.0
Cl20 Cl 0.38714 0.02073 0.59648 1 0.0
Cl4 Cl 0.85965 0.27978 0.37655 1 0.0
C40 C 0.4696 0.383 0.8008 1 0.0
C72 C 0.764 -0.0668 0.67083 1 0.0
C22 C 0.5432 0.3603 0.57135 1 0.0
Cl2 Cl 0.68933 0.47415 0.43081 1 0.0
C84 C 0.6398 0.1051 0.91823 1 0.0
C43 C 0.441 0.2619 0.6553 1 0.0
C81 C 0.837 0.2377 1.03393 1 0.0
C31 C 1.0564 0.3216 0.705 1 0.0
Cl16 Cl 0.50726 0.19704 1.08778 1 0.0
Cl10 Cl 1.11464 0.49576 0.70379 1 0.0
C89 C 0.7822 0.0195 0.8422 1 0.0
C76 C 0.9414 0.0407 0.80865 1 0.0
C45 C 0.5334 0.1284 0.6237 1 0.0
C79 C 0.9945 0.2397 0.95318 1 0.0
C71 C 0.6786 -0.0708 0.73165 1 0.0
C67 C 0.4252 0.1292 0.7463 1 0.0
C77 C 0.9558 0.0998 0.87898 1 0.0
Cl27 Cl 1.09846 -0.0247 0.74936 1 0.0
C88 C 0.6951 -0.0039 0.80948 1 0.0
Cl15 Cl 0.66672 0.32382 1.13744 1 0.0
C82 C 0.7407 0.1847 1.03639 1 0.0
C74 C 0.9353 -0.0046 0.66304 1 0.0
Cl7 Cl 0.52516 0.5898 0.72799 1 0.0
C49 C 0.8082 0.0704 0.59237 1 0.0
C80 C 0.9163 0.1847 0.99952 1 0.0
Cl3 Cl 0.65638 0.27583 0.37925 1 0.0
Cl13 Cl 1.14226 0.12172 0.59266 1 0.0
C15 C 0.7085 0.4734 0.8125 1 0.0
C53 C 1.037 0.1366 0.73008 1 0.0
Cl8 Cl 0.47602 0.38059 0.48152 1 0.0
C25 C 0.6809 0.1589 0.55556 1 0.0
Cl1 Cl 0.72829 0.63745 0.6277 1 0.0
Cl14 Cl 1.18905 0.32149 0.82417 1 0.0
C50 C 0.8997 0.0669 0.61446 1 0.0
C1 C 0.7909 0.4243 0.5542 1 0.0
Cl24 Cl 0.76338 -0.15883 0.59306 1 0.0
C21 C 0.4588 0.3545 0.7036 0.166 0.0
C63 C 0.5272 0.3116 0.96121 1 0.0
C47 C 0.6537 0.0262 0.62808 1 0.0
C13 C 0.8679 0.5192 0.759 1 0.0
Cl31 Cl 0.87157 0.29233 1.13404 1 0.0
C68 C 0.4685 0.0694 0.67159 1 0.0
C19 C 0.5126 0.4041 0.6622 0.166 0.0
C30 C 1.0435 0.2646 0.6382 1 0.0
C55 C 1.074 0.2908 0.7905 1 0.0
C26 C 0.776 0.141 0.55037 1 0.0
C8 C 0.8125 0.2854 0.48026 1 0.0
C48 C 0.7428 0.0114 0.6263 1 0.0
C27 C 0.8387 0.2057 0.52181 1 0.0
Cl32 Cl 0.72799 0.12007 1.12363 1 0.0
C4 C 0.6416 0.4776 0.6482 1 0.0
C57 C 0.9588 0.3134 0.90715 1 0.0
C36 C 0.7453 0.4271 0.8755 1 0.0
C6 C 0.7004 0.4028 0.51437 1 0.0
C92 C 0.8869 0.1158 0.93243 1 0.0
C2 C 0.8047 0.4827 0.6241 1 0.0
C91 C 0.7973 0.0811 0.91517 1 0.0
C85 C 0.572 0.1645 0.93815 1 0.0
C18 C 0.4976 0.4097 0.7142 0.834 0.0
Cl21 Cl 0.43797 -0.08953 0.7448 1 0.0
C28 C 0.9276 0.2047 0.54979 1 0.0
Cl12 Cl 0.3315 0.24908 0.60411 1 0.0
C78 C 1.0333 0.1666 0.887 1 0.0
C70 C 0.6 -0.0416 0.67317 1 0.0
C23 C 0.5707 0.2671 0.5649 1 0.0
C56 C 1.006 0.3433 0.8402 1 0.0
C24 C 0.6525 0.2406 0.5347 1 0.0
C14 C 0.7639 0.5369 0.7623 1 0.0
C38 C 0.5918 0.3684 0.9109 1 0.0
C44 C 0.5121 0.2109 0.6094 1 0.0
C54 C 1.0511 0.1941 0.7981 1 0.0
Cl5 Cl 0.93946 0.62021 0.77519 1 0.0
C16 C 0.6168 0.4609 0.7965 1 0.0
C65 C 0.4994 0.171 0.8873 1 0.0
Cl17 Cl 0.47582 0.38664 1.03454 1 0.0
C51 C 0.9573 0.1381 0.59618 1 0.0
C86 C 0.6252 0.0435 0.84463 1 0.0
Cl28 Cl 1.13334 0.12178 0.92564 1 0.0
C11 C 0.9497 0.4242 0.648 1 0.0
Cl30 Cl 0.96396 0.12612 1.07995 1 0.0
C33 C 0.9778 0.4129 0.797 1 0.0
C66 C 0.4852 0.1114 0.8172 1 0.0
Cl6 Cl 0.74533 0.64151 0.81855 1 0.0
C7 C 0.7071 0.3019 0.48033 1 0.0
C64 C 0.4562 0.2559 0.8989 1 0.0
